data_4517678
loop_
_publ_author_name
'Lee, Maizie'
'Ren, Zhi'
'Musaev, Djamaladdin G.'
'Davies, Huw M. L.'

_publ_section_title
;
 Rhodium-Stabilized Diarylcarbenes Behaving as Donor/Acceptor Carbenes
;
_journal_name_full 'ACS Catalysis'
_journal_page_first 6240
_journal_page_last 6247
_journal_paper_doi 10.1021/acscatal.0c01131
_journal_year 2020
_chemical_absolute_configuration ad
_chemical_formula_moiety 'C21 H18'
_chemical_formula_sum 'C21 H18'
_chemical_formula_weight 270.377
_space_group_crystal_system orthorhombic
_space_group_IT_number 19
_space_group_name_Hall 'P 2ac 2ab'
_space_group_name_H-M_alt 'P 21 21 21'
_symmetry_Int_Tables_number 19
_audit_creation_date 2020-01-15
_audit_creation_method
;
Olex2 1.3-alpha
(compiled Nov 21 2019 18:26:39 for OlexSys, GUI svn.r6003)
;
_cell_angle_alpha 90
_cell_angle_beta 90
_cell_angle_gamma 90
_cell_formula_units_Z 4
_cell_length_a 5.76988(7)
_cell_length_b 11.91662(14)
_cell_length_c 21.9056(2)
_cell_measurement_reflns_used 14976
_cell_measurement_temperature 100.00(10)
_cell_measurement_theta_max 72.5770
_cell_measurement_theta_min 4.2140
_cell_volume 1506.17(3)
_computing_cell_refinement 'CrysAlisPro 1.171.40.68a (Rigaku OD, 2019)'
_computing_data_collection 'CrysAlisPro 1.171.40.68a (Rigaku OD, 2019)'
_computing_data_reduction 'CrysAlisPro 1.171.40.68a (Rigaku OD, 2019)'
_computing_molecular_graphics 'Olex2 1.3-alpha (Dolomanov et al., 2009)'
_computing_publication_material 'Olex2 1.3-alpha (Dolomanov et al., 2009)'
_computing_structure_refinement 'olex2.refine 1.3-alpha (Bourhis et al., 2015)'
_diffrn_ambient_environment N~2~
_diffrn_ambient_temperature 100.00(10)
_diffrn_detector 'Hybrid Pixel Array Detector'
_diffrn_detector_area_resol_mean 10.0000
_diffrn_detector_type HyPix
_diffrn_measured_fraction_theta_full 1.0000
_diffrn_measured_fraction_theta_max 1.0000
_diffrn_measurement_details
;
List of Runs (angles in degrees, time in seconds):

  # Type    Start    End  Width  t~exp~   \w     \q     \k     \f   Frames
--------------------------------------------------------------------------
  1  \w     85.00 171.00   0.50    1.00    --   98.78  57.00  90.00  172
  2  \w    124.00 150.00   0.50    1.00    --   98.78  70.00 -62.00   52
  3  \w     85.00 165.00   0.50    1.00    --   98.78  57.00-150.00  160
  4  \w    -11.00  64.00   0.50    0.25    --   47.95 -72.00 -68.00  150
  5  \w     35.00  63.00   0.50    1.00    --   98.78 -57.00-180.00   56
  6  \w     30.00  55.00   0.50    6.59    --   98.78 -38.00-180.00   50
  7  \w     39.00  66.00   0.50    6.59    --   98.78 -57.00-150.00   54
  8  \w     34.00  78.00   0.50    6.59    --   98.78 -72.00 -68.00   88
  9  \w     26.00  68.00   0.50    6.59    --   98.78 -57.00  60.00   84
 10  \w     34.00  96.00   0.50    3.99    --   47.95-125.00 -90.00  124
 11  \w   -159.00-112.00   0.50    6.59    --  -86.25 -80.00  51.00   94
 12  \w   -145.00-115.00   0.50    6.59    --  -86.25 -99.00  30.00   60
 13  \w   -100.00 -75.00   0.50    6.59    --  -86.25 -80.00  51.00   50
 14  \w    -49.00 -14.00   0.50    6.59    --  -86.25  38.00 120.00   70
 15  \w    -77.00 -19.00   0.50    3.99    --  -47.95 125.00  60.00  116
 16  \w    -13.00  13.00   0.50    3.99    --  -47.95  80.00 175.00   52
 17  \w    -53.00  12.00   0.50    3.99    --  -47.95  38.00 -90.00  130
 18  \w   -109.00 -57.00   0.50    3.99    --  -47.95 -38.00 -30.00  104
 19  \w     33.00  61.00   0.50    3.99    --   47.95  57.00 -60.00   56
 20  \w     78.00 118.00   0.50    3.99    --   47.95  57.00 -60.00   80
 21  \w   -140.00 -90.00   0.50    6.59    --  -86.25 -38.00 -90.00  100
 22  \w   -159.00 -73.00   0.50    6.59    --  -86.25 -38.00 -60.00  172
 23  \w   -129.00 -88.00   0.50    6.59    --  -86.25 -99.00 -30.00   82
 24  \w    -96.00 -71.00   0.50    6.59    --  -86.25 -57.00-120.00   50
 25  \w   -159.00-125.00   0.50    6.59    --  -86.25 -57.00-120.00   68
 26  \w     81.00 106.00   0.50    6.59    --   98.78 -99.00-180.00   50
 27  \w     31.00  73.00   0.50    6.59    --   98.78 -77.00  60.00   84
 28  \w     33.00  62.00   0.50    6.59    --   98.78 -99.00-180.00   58
 29  \w     28.00  54.00   0.50    6.59    --   98.78 -38.00 -30.00   52
 30  \w     86.00 111.00   0.50    6.59    --   98.78  38.00 150.00   50
 31  \w     29.00  75.00   0.50    6.59    --   98.78 -77.00   0.00   92
 32  \w     75.00 102.00   0.50    6.59    --   98.78-125.00-150.00   54
 33  \w     29.00  55.00   0.50    6.59    --   98.78 -38.00   0.00   52
 34  \w    131.00 169.00   0.50    6.59    --   98.78  38.00 150.00   76
 35  \w     35.00 112.00   0.50    6.59    --   98.78-125.00-180.00  154
;
_diffrn_measurement_device 'four-circle diffractometer'
_diffrn_measurement_device_type 'XtaLAB Synergy, Dualflex, HyPix'
_diffrn_measurement_method '\w scans'
_diffrn_orient_matrix_type 'CrysAlisPro convention (1999,Acta A55,543-557)'
_diffrn_orient_matrix_UB_11 0.2140975000
_diffrn_orient_matrix_UB_12 0.0443292000
_diffrn_orient_matrix_UB_13 -0.0344049000
_diffrn_orient_matrix_UB_21 -0.0116103000
_diffrn_orient_matrix_UB_22 -0.1012518000
_diffrn_orient_matrix_UB_23 -0.0436365000
_diffrn_orient_matrix_UB_31 -0.1591005000
_diffrn_orient_matrix_UB_32 0.0670737000
_diffrn_orient_matrix_UB_33 -0.0430987000
_diffrn_radiation_monochromator mirror
_diffrn_radiation_probe x-ray
_diffrn_radiation_type 'Cu K\a'
_diffrn_radiation_wavelength 1.54184
_diffrn_reflns_av_R_equivalents 0.0307
_diffrn_reflns_av_unetI/netI 0.0163
_diffrn_reflns_Laue_measured_fraction_full 1.0000
_diffrn_reflns_Laue_measured_fraction_max 1.0000
_diffrn_reflns_limit_h_max 6
_diffrn_reflns_limit_h_min -6
_diffrn_reflns_limit_k_max 14
_diffrn_reflns_limit_k_min -14
_diffrn_reflns_limit_l_max 25
_diffrn_reflns_limit_l_min -25
_diffrn_reflns_number 16056
_diffrn_reflns_point_group_measured_fraction_full 1.0000
_diffrn_reflns_point_group_measured_fraction_max 1.0000
_diffrn_reflns_theta_full 65.0807
_diffrn_reflns_theta_max 65.08
_diffrn_reflns_theta_min 4.04
_diffrn_source 'micro-focus sealed X-ray tube'
_diffrn_source_type 'PhotonJet (Cu) X-ray Source'
_exptl_absorpt_coefficient_mu 0.505
_exptl_absorpt_correction_T_max 1.000
_exptl_absorpt_correction_T_min 0.488
_exptl_absorpt_correction_type gaussian
_exptl_absorpt_process_details
;
CrysAlisPro 1.171.40.68a (Rigaku Oxford Diffraction, 2019)
Numerical absorption correction based on gaussian integration over
			a multifaceted crystal model
Empirical absorption correction using spherical harmonics,
 implemented in SCALE3 ABSPACK scaling algorithm.
;
_exptl_crystal_colour colourless
_exptl_crystal_colour_primary colourless
_exptl_crystal_density_diffrn 1.192
_exptl_crystal_description needle
_exptl_crystal_F_000 577.542
_exptl_crystal_recrystallization_method 'The material was recrystallised from --- by as supplied'
_exptl_crystal_size_max 0.525
_exptl_crystal_size_mid 0.215
_exptl_crystal_size_min 0.088
_refine_diff_density_max 0.2629
_refine_diff_density_min -0.2242
_refine_diff_density_rms 0.0278
_refine_ls_abs_structure_details 'Flack, H. D. (1983). Acta Cryst. A39, 876-881.'
_refine_ls_abs_structure_Flack -0.14(4)
_refine_ls_d_res_high 0.8501
_refine_ls_d_res_low 10.9528
_refine_ls_extinction_expression Fc^*^=kFc[1+0.001xFc^2^\l^3^/sin(2\q)]^-1/4^
_refine_ls_goodness_of_fit_ref 1.0842
_refine_ls_hydrogen_treatment refall
_refine_ls_matrix_type full
_refine_ls_number_constraints 0
_refine_ls_number_parameters 354
_refine_ls_number_reflns 2565
_refine_ls_number_restraints 264
_refine_ls_restrained_S_all 1.0248
_refine_ls_R_factor_all 0.0272
_refine_ls_R_factor_gt 0.0267
_refine_ls_shift/su_max 0.0009
_refine_ls_shift/su_mean 0.0002
_refine_ls_structure_factor_coef Fsqd
_refine_ls_weighting_details 'w=1/[\s^2^(Fo^2^)+(0.0271P)^2^+0.3759P] where P=(Fo^2^+2Fc^2^)/3'
_refine_ls_weighting_scheme calc
_refine_ls_wR_factor_gt 0.0665
_refine_ls_wR_factor_ref 0.0667
_reflns_Friedel_coverage 1.000
_reflns_limit_h_max 6
_reflns_limit_h_min -6
_reflns_limit_k_max 14
_reflns_limit_k_min -13
_reflns_limit_l_max 25
_reflns_limit_l_min -25
_reflns_number_gt 2523
_reflns_number_total 2565
_reflns_threshold_expression I>=2u(I)
_cod_data_source_file cs0c01131_si_002.cif
_cod_data_source_block cyclopropane-triyltribenzene
_cod_depositor_comments 'Adding full bibliography for 4517677--4517678.cif.'
_cod_original_sg_symbol_Hall ' P 2ac 2ab'
_cod_database_code 4517678
_chemical_oxdiff_formula 'C84  H72  '
_reflns_odcompleteness_completeness 99.94
_reflns_odcompleteness_iscentric 1
_reflns_odcompleteness_theta 64.99
_olex2_refinement_description
;
1. Twinned data refinement
 Scales: 1.14(4)
 -0.14(4)
2. Restrained distances
 C3-H3b = C3-H3a = C2-H2
 0.99 with sigma of 0.02
3. Restrained planarity
 C4, C5, C6, C7, C8, C9
 with sigma of 0.002
4. Rigid body (RIGU) restrains
 with sigma for 1-2 distances of 0.0002 and sigma for 1-3 distances of 0.0004
 C4, C1
 with sigma for 1-2 distances of 0.0002 and sigma for 1-3 distances of 0.0002
 C5, H5, C6, H6, C7, H7
 with sigma for 1-2 distances of 0.002 and sigma for 1-3 distances of 0.004
 C10, C11, C12, C13, C14, C15, H15, H13, H14, H12, H5, H11
 with sigma for 1-2 distances of 0.002 and sigma for 1-3 distances of 0.004
 C2, C16, C17, C18, C19, C20, C21, H21, H17, H20, H18, H19
 with sigma for 1-2 distances of 0.002 and sigma for 1-3 distances of 0.004
 C7, H7, C8, H8, C9, H9
 with sigma for 1-2 distances of 0.002 and sigma for 1-3 distances of 0.004
 C3, H3a, H3b, C2, H2
 with sigma for 1-2 distances of 0.002 and sigma for 1-3 distances of 0.004
;
_olex2_diffrn_ambient_temperature_device 'Oxford Cryosystems'
_olex2_exptl_crystal_mounting_method 'The crystal was mounted on a loop with paratone oil'
_olex2_submission_original_sample_id cyclopropane-triyltribenzene
_olex2_submission_special_instructions 'No special instructions were received'
_oxdiff_exptl_absorpt_empirical_details
;
Empirical correction (ABSPACK) includes:
- Absorption correction using spherical harmonics
- Frame scaling
;
_oxdiff_exptl_absorpt_empirical_full_max 1.258
_oxdiff_exptl_absorpt_empirical_full_min 0.706

loop_
_space_group_symop_id
_space_group_symop_operation_xyz
1 x,y,z
2 x+1/2,-y+1/2,-z
3 -x,y+1/2,-z+1/2
4 -x+1/2,-y,z+1/2

loop_
_atom_site_label
_atom_site_type_symbol
_atom_site_fract_x
_atom_site_fract_y
_atom_site_fract_z
_atom_site_U_iso_or_equiv
_atom_site_adp_type
_atom_site_occupancy
_atom_site_refinement_flags_posn
_atom_site_refinement_flags_adp
C1 C -0.7161(2) -0.49726(11) -0.35403(5) 0.0210(3) Uani 1.000000 . U
C2 C -0.6936(2) -0.39590(10) -0.39747(6) 0.0228(3) Uani 1.000000 D U
C3 C -0.8971(3) -0.40619(12) -0.35556(6) 0.0281(3) Uani 1.000000 D U
C10 C -0.7773(2) -0.60980(10) -0.38086(5) 0.0185(3) Uani 1.000000 . U
C11 C -0.9870(2) -0.66145(12) -0.36643(6) 0.0266(3) Uani 1.000000 . U
C12 C -1.0403(2) -0.76736(12) -0.38993(7) 0.0309(3) Uani 1.000000 . U
C13 C -0.8853(2) -0.82233(11) -0.42797(6) 0.0278(3) Uani 1.000000 . U
C14 C -0.6760(2) -0.77109(10) -0.44266(6) 0.0233(3) Uani 1.000000 . U
C15 C -0.6229(2) -0.66537(10) -0.41933(5) 0.0189(3) Uani 1.000000 . U
C16 C -0.71384(19) -0.40286(9) -0.46500(5) 0.0179(3) Uani 1.000000 . U
C17 C -0.5371(2) -0.35520(10) -0.50053(6) 0.0221(3) Uani 1.000000 . U
C18 C -0.5501(2) -0.35408(10) -0.56373(6) 0.0248(3) Uani 1.000000 . U
C19 C -0.7404(2) -0.40030(11) -0.59326(6) 0.0240(3) Uani 1.000000 . U
C20 C -0.9161(2) -0.44855(10) -0.55861(5) 0.0217(3) Uani 1.000000 . U
C21 C -0.9035(2) -0.44999(10) -0.49543(5) 0.0202(3) Uani 1.000000 . U
H21 H -1.047(2) -0.4854(14) -0.4701(6) 0.048(4) Uani 1.000000 . U
H17 H -0.392(3) -0.3208(13) -0.4782(7) 0.046(4) Uani 1.000000 . U
H20 H -1.060(3) -0.4854(14) -0.5795(6) 0.046(4) Uani 1.000000 . U
H18 H -0.416(3) -0.3144(13) -0.5898(7) 0.046(4) Uani 1.000000 . U
H19 H -0.756(3) -0.3996(13) -0.6421(6) 0.045(4) Uani 1.000000 . U
H15 H -0.454(2) -0.6272(11) -0.4295(6) 0.035(3) Uani 1.000000 . U
H13 H -0.934(3) -0.9039(13) -0.4462(7) 0.054(4) Uani 1.000000 . U
H14 H -0.557(3) -0.8124(12) -0.4728(7) 0.052(4) Uani 1.000000 . U
H11 H -1.109(3) -0.6191(13) -0.3366(8) 0.059(5) Uani 1.000000 . U
H12 H -1.206(3) -0.8050(15) -0.3784(9) 0.065(5) Uani 1.000000 . U
H3a H -1.054(2) -0.4270(11) -0.3743(6) 0.036(3) Uani 1.000000 D U
H2 H -0.568(3) -0.3388(12) -0.3849(7) 0.049(4) Uani 1.000000 D U
H3b H -0.914(3) -0.3536(12) -0.3182(6) 0.047(4) Uani 1.000000 D U
C4 C -0.55426(19) -0.49893(11) -0.29997(5) 0.0233(3) Uani 1.000000 . U
C5 C -0.4803(2) -0.59859(12) -0.27412(5) 0.0290(3) Uani 1.000000 . U
H5 H -0.544(4) -0.6749(13) -0.2921(8) 0.083(7) Uani 1.000000 . U
C6 C -0.3268(2) -0.59947(12) -0.22486(6) 0.0371(4) Uani 1.000000 . U
H6 H -0.265(5) -0.6769(15) -0.2080(10) 0.123(9) Uani 1.000000 . U
C7 C -0.2441(2) -0.50157(12) -0.20028(5) 0.0284(3) Uani 1.000000 . U
H7 H -0.129(3) -0.5008(13) -0.1631(6) 0.046(4) Uani 1.000000 . U
C8 C -0.3147(3) -0.40172(14) -0.22518(7) 0.0581(5) Uani 1.000000 . U
H8 H -0.253(6) -0.3237(16) -0.2053(12) 0.165(11) Uani 1.000000 . U
C9 C -0.4674(3) -0.40039(13) -0.27416(6) 0.0618(6) Uani 1.000000 . U
H9 H -0.525(5) -0.3212(14) -0.2912(10) 0.135(10) Uani 1.000000 . U

loop_
_atom_site_aniso_label
_atom_site_aniso_U_11
_atom_site_aniso_U_22
_atom_site_aniso_U_33
_atom_site_aniso_U_12
_atom_site_aniso_U_13
_atom_site_aniso_U_23
C1 0.0234(6) 0.0222(6) 0.0172(5) 0.0076(5) -0.0011(4) -0.0028(4)
C2 0.0270(6) 0.0179(6) 0.0235(6) 0.0063(5) -0.0077(5) -0.0031(5)
C3 0.0333(7) 0.0289(7) 0.0221(6) 0.0145(6) -0.0030(6) -0.0025(5)
C10 0.0171(6) 0.0220(6) 0.0166(5) 0.0034(5) -0.0007(4) 0.0025(5)
C11 0.0158(6) 0.0331(7) 0.0309(7) 0.0016(5) 0.0000(5) 0.0088(5)
C12 0.0206(7) 0.0337(7) 0.0385(7) -0.0052(5) -0.0083(5) 0.0121(5)
C13 0.0327(7) 0.0244(6) 0.0263(6) -0.0057(5) -0.0122(5) 0.0071(5)
C14 0.0326(7) 0.0189(6) 0.0183(6) 0.0003(5) -0.0038(5) 0.0008(4)
C15 0.0202(6) 0.0177(6) 0.0189(6) 0.0016(5) 0.0001(5) 0.0003(4)
C16 0.0175(5) 0.0141(5) 0.0222(6) 0.0023(4) -0.0030(4) 0.0007(4)
C17 0.0175(6) 0.0156(6) 0.0333(7) 0.0002(5) -0.0006(5) 0.0007(5)
C18 0.0238(6) 0.0194(6) 0.0310(7) 0.0005(5) 0.0054(5) 0.0028(5)
C19 0.0276(6) 0.0205(6) 0.0238(6) 0.0029(5) 0.0028(5) 0.0012(5)
C20 0.0207(6) 0.0211(6) 0.0234(6) -0.0008(5) -0.0026(5) -0.0004(5)
C21 0.0183(6) 0.0201(6) 0.0222(6) -0.0014(5) -0.0020(4) 0.0011(4)
H21 0.035(5) 0.073(10) 0.034(6) -0.026(3) 0.003(2) 0.005(4)
H17 0.031(5) 0.061(9) 0.045(6) -0.022(3) -0.005(2) -0.000(4)
H20 0.037(5) 0.069(10) 0.033(6) -0.026(3) -0.008(2) 0.000(4)
H18 0.037(5) 0.055(9) 0.047(6) -0.014(3) 0.012(3) 0.010(3)
H19 0.061(8) 0.047(9) 0.025(2) -0.017(5) 0.0005(12) 0.0031(13)
H15 0.027(3) 0.033(6) 0.044(8) -0.008(2) 0.012(3) -0.012(4)
H13 0.065(8) 0.037(4) 0.060(9) -0.022(3) 0.006(5) -0.011(3)
H14 0.059(6) 0.034(7) 0.062(9) -0.005(3) 0.026(3) -0.016(4)
H11 0.047(6) 0.055(8) 0.077(10) 0.001(3) 0.031(4) -0.008(4)
H12 0.038(4) 0.060(8) 0.099(12) -0.023(3) 0.017(3) -0.008(5)
H3a 0.035(3) 0.038(8) 0.035(7) 0.013(2) -0.0057(18) -0.005(4)
H2 0.052(6) 0.051(7) 0.043(8) -0.019(3) -0.005(4) -0.014(4)
H3b 0.059(8) 0.049(7) 0.033(4) 0.016(4) -0.002(3) -0.016(3)
C4 0.0268(6) 0.0243(6) 0.0188(5) 0.0078(5) -0.0035(4) -0.0029(4)
C5 0.0350(7) 0.0256(7) 0.0265(7) -0.0022(6) -0.0087(6) 0.0068(5)
H5 0.138(17) 0.033(4) 0.079(11) -0.018(3) -0.069(8) 0.008(3)
C6 0.0486(9) 0.0299(7) 0.0329(7) 0.0018(7) -0.0159(6) 0.0073(6)
H6 0.201(19) 0.033(4) 0.135(13) 0.014(3) -0.133(9) 0.003(3)
C7 0.0337(7) 0.0338(7) 0.0176(5) 0.0055(6) -0.0040(5) -0.0000(5)
H7 0.056(7) 0.049(7) 0.033(5) 0.005(4) -0.023(3) 0.000(3)
C8 0.0951(14) 0.0316(8) 0.0477(9) 0.0119(8) -0.0466(9) -0.0084(7)
H8 0.30(2) 0.035(4) 0.165(15) 0.003(3) -0.190(11) -0.008(3)
C9 0.1051(16) 0.0276(8) 0.0526(10) 0.0195(10) -0.0531(10) -0.0118(7)
H9 0.23(2) 0.032(5) 0.143(15) 0.025(4) -0.150(11) -0.010(3)

loop_
_atom_type_symbol
_atom_type_scat_dispersion_real
_atom_type_scat_dispersion_imag
_atom_type_scat_Cromer_Mann_a1
_atom_type_scat_Cromer_Mann_a2
_atom_type_scat_Cromer_Mann_a3
_atom_type_scat_Cromer_Mann_a4
_atom_type_scat_Cromer_Mann_b1
_atom_type_scat_Cromer_Mann_b2
_atom_type_scat_Cromer_Mann_b3
_atom_type_scat_Cromer_Mann_b4
_atom_type_scat_Cromer_Mann_c
_atom_type_scat_source
_atom_type_scat_dispersion_source
H 0.00000 0.00000 0.49300 0.32291 0.14019 0.04081 10.51090 26.12570 3.14236 57.79970 0.0030380000826 'International Tables Volume C Table 6.1.1.4 (pp. 500-502)' 'Henke, Gullikson and Davis, At. Data and Nucl. Data Tables, 1993, 54, 2'
C 0.01920 0.00962 2.31000 1.02000 1.58860 0.86500 20.84390 10.20750 0.56870 51.65120 0.215599998832 'International Tables Volume C Table 6.1.1.4 (pp. 500-502)' 'Henke, Gullikson and Davis, At. Data and Nucl. Data Tables, 1993, 54, 2'

loop_
_exptl_crystal_face_index_h
_exptl_crystal_face_index_k
_exptl_crystal_face_index_l
_exptl_crystal_face_perp_dist
-2 1 -2 0.2662
2 -1 2 0.2662
0 1 2 0.0669
0 2 -1 0.0863
0 -2 1 0.0863
0 -1 2 0.0914
0 1 -2 0.1000
4 2 0 0.2547
-4 0 2 0.2469
-3 3 3 0.2266
3 -3 -6 0.2206
0 7 7 0.0385
-3 -3 -3 0.2350
0 0 14 0.0952
0 -7 -7 0.0444

loop_
_geom_angle_atom_site_label_1
_geom_angle_atom_site_label_2
_geom_angle_atom_site_label_3
_geom_angle
_geom_angle_site_symmetry_1
_geom_angle_site_symmetry_3
_geom_angle_publ_flag
C3 C1 C2 58.72(9) . . ?
C10 C1 C2 118.42(9) . . ?
C10 C1 C3 118.04(11) . . ?
C4 C1 C2 116.25(10) . . ?
C4 C1 C3 117.15(10) . . ?
C4 C1 C10 116.09(10) . . ?
C3 C2 C1 59.41(8) . . ?
C16 C2 C1 124.30(10) . . ?
C16 C2 C3 122.99(11) . . ?
H2 C2 C1 114.2(9) . . ?
H2 C2 C3 116.2(8) . . ?
H2 C2 C16 111.0(8) . . ?
C2 C3 C1 61.86(8) . . ?
H3a C3 C1 116.5(8) . . ?
H3a C3 C2 117.9(8) . . ?
H3b C3 C1 119.0(9) . . ?
H3b C3 C2 120.7(10) . . ?
H3b C3 H3a 112.3(12) . . ?
C11 C10 C1 120.54(11) . . ?
C15 C10 C1 120.60(11) . . ?
C15 C10 C11 118.84(12) . . ?
C12 C11 C10 120.42(12) . . ?
H11 C11 C10 119.6(9) . . ?
H11 C11 C12 120.0(9) . . ?
C13 C12 C11 120.39(13) . . ?
H12 C12 C11 118.8(10) . . ?
H12 C12 C13 120.8(10) . . ?
C14 C13 C12 119.45(12) . . ?
H13 C13 C12 118.3(9) . . ?
H13 C13 C14 122.3(9) . . ?
C15 C14 C13 120.20(12) . . ?
H14 C14 C13 119.8(8) . . ?
H14 C14 C15 120.0(8) . . ?
C14 C15 C10 120.69(12) . . ?
H15 C15 C10 119.6(7) . . ?
H15 C15 C14 119.7(7) . . ?
C17 C16 C2 118.19(11) . . ?
C21 C16 C2 123.93(11) . . ?
C21 C16 C17 117.83(11) . . ?
C18 C17 C16 121.21(12) . . ?
H17 C17 C16 118.6(8) . . ?
H17 C17 C18 120.2(8) . . ?
C19 C18 C17 120.31(12) . . ?
H18 C18 C17 119.9(8) . . ?
H18 C18 C19 119.7(8) . . ?
C20 C19 C18 119.08(11) . . ?
H19 C19 C18 121.8(8) . . ?
H19 C19 C20 119.1(8) . . ?
C21 C20 C19 120.77(12) . . ?
H20 C20 C19 120.9(7) . . ?
H20 C20 C21 118.3(7) . . ?
C20 C21 C16 120.80(11) . . ?
H21 C21 C16 120.8(8) . . ?
H21 C21 C20 118.4(8) . . ?
C5 C4 C1 121.59(12) . . ?
C9 C4 C1 121.95(12) . . ?
C9 C4 C5 116.45(12) . . ?
H5 C5 C4 118.7(9) . . ?
C6 C5 C4 121.24(13) . . ?
C6 C5 H5 120.0(9) . . ?
H6 C6 C5 119.4(10) . . ?
C7 C6 C5 121.21(13) . . ?
C7 C6 H6 119.2(10) . . ?
H7 C7 C6 122.1(8) . . ?
C8 C7 C6 118.60(12) . . ?
C8 C7 H7 119.3(8) . . ?
H8 C8 C7 119.1(10) . . ?
C9 C8 C7 120.41(14) . . ?
C9 C8 H8 120.5(11) . . ?
C8 C9 C4 122.08(14) . . ?
H9 C9 C4 119.3(10) . . ?
H9 C9 C8 118.6(10) . . ?

loop_
_geom_bond_atom_site_label_1
_geom_bond_atom_site_label_2
_geom_bond_distance
_geom_bond_site_symmetry_2
_geom_bond_publ_flag
C1 C2 1.5432(17) . ?
C1 C3 1.5065(18) . ?
C1 C10 1.5063(17) . ?
C1 C4 1.5081(16) . ?
C2 C3 1.4956(19) . ?
C2 C16 1.4862(16) . ?
C2 H2 1.033(11) . ?
C3 H3a 1.025(11) . ?
C3 H3b 1.036(11) . ?
C10 C11 1.3938(17) . ?
C10 C15 1.3938(16) . ?
C11 C12 1.397(2) . ?
C11 H11 1.084(15) . ?
C12 C13 1.387(2) . ?
C12 H12 1.085(15) . ?
C13 C14 1.3906(19) . ?
C13 H13 1.088(14) . ?
C14 C15 1.3938(17) . ?
C14 H14 1.071(15) . ?
C15 H15 1.097(13) . ?
C16 C17 1.4031(17) . ?
C16 C21 1.3990(16) . ?
C17 C18 1.3865(18) . ?
C17 H17 1.053(14) . ?
C18 C19 1.3881(19) . ?
C18 H18 1.070(14) . ?
C19 C20 1.3911(18) . ?
C19 H19 1.075(13) . ?
C20 C21 1.3862(16) . ?
C20 H20 1.047(14) . ?
C21 H21 1.084(14) . ?
C4 C5 1.3832(18) . ?
C4 C9 1.396(2) . ?
C5 H5 1.056(16) . ?
C5 C6 1.3961(19) . ?
C6 H6 1.056(17) . ?
C6 C7 1.371(2) . ?
C7 H7 1.050(13) . ?
C7 C8 1.371(2) . ?
C8 H8 1.086(19) . ?
C8 C9 1.388(2) . ?
C9 H9 1.069(17) . ?

loop_
_geom_torsion_atom_site_label_1
_geom_torsion_atom_site_label_2
_geom_torsion_atom_site_label_3
_geom_torsion_atom_site_label_4
_geom_torsion
_geom_torsion_site_symmetry_1
_geom_torsion_site_symmetry_2
_geom_torsion_site_symmetry_3
_geom_torsion_site_symmetry_4
_geom_torsion_publ_flag
C1 C2 C16 C17 -128.57(12) . . . . ?
C1 C2 C16 C21 54.21(14) . . . . ?
C1 C3 C2 C16 113.37(8) . . . . ?
C1 C10 C11 C12 -178.08(11) . . . . ?
C1 C10 C15 C14 177.95(10) . . . . ?
C1 C4 C5 C6 178.70(6) . . . . ?
C1 C4 C9 C8 -178.68(7) . . . . ?
C2 C16 C17 C18 -176.98(11) . . . . ?
C2 C16 C21 C20 176.71(12) . . . . ?
C10 C11 C12 C13 -0.06(14) . . . . ?
C10 C15 C14 C13 0.31(13) . . . . ?
C11 C12 C13 C14 -0.11(15) . . . . ?
C12 C13 C14 C15 -0.02(14) . . . . ?
C16 C17 C18 C19 0.14(14) . . . . ?
C16 C21 C20 C19 0.08(14) . . . . ?
C17 C18 C19 C20 -0.59(14) . . . . ?
C18 C19 C20 C21 0.48(14) . . . . ?
C4 C5 C6 C7 0.09(11) . . . . ?
C4 C9 C8 C7 -0.12(11) . . . . ?
C5 C6 C7 C8 -0.16(11) . . . . ?
C6 C7 C8 C9 0.18(8) . . . . ?

loop_
_restr_distance_atom_site_label_1
_restr_distance_atom_site_label_2
_restr_distance_site_symmetry_2
_restr_distance_target
_restr_distance_target_weight_param
_restr_distance_diff
C2 H2 1 0.9900 0.0200 -0.0428
C3 H3a 1 0.9900 0.0200 -0.0350
C3 H3b 1 0.9900 0.0200 -0.0458

loop_
_twin_individual_id
_twin_individual_mass_fraction_refined
1 1.14(4)
2 -0.14(4)

loop_
_exptl_oxdiff_crystal_face_indexfrac_h
_exptl_oxdiff_crystal_face_indexfrac_k
_exptl_oxdiff_crystal_face_indexfrac_l
_exptl_oxdiff_crystal_face_x
_exptl_oxdiff_crystal_face_y
_exptl_oxdiff_crystal_face_z
-2.0021 0.9950 -1.9991 -0.3158 0.0097 0.4714
2.0021 -0.9950 1.9991 0.3158 -0.0097 -0.4714
-0.0020 0.9973 2.0054 -0.0252 -0.1885 -0.0192
-0.0024 2.0030 -0.9877 0.1223 -0.1597 0.1773
0.0024 -2.0030 0.9877 -0.1223 0.1597 -0.1773
0.0007 -1.0040 1.9935 -0.1129 0.0147 -0.1534
-0.0007 1.0040 -1.9935 0.1129 -0.0147 0.1534
3.6569 1.6704 -0.1552 0.8623 -0.2048 -0.4631
-3.7013 0.1891 2.1454 -0.8579 -0.0698 0.5091
-3.3861 2.8929 2.9350 -0.6977 -0.3817 0.6063
3.1122 -2.8523 -5.9194 0.7435 0.5110 -0.4314
0.0447 6.8009 6.7675 0.0782 -0.9844 0.1574
-3.3666 -3.0618 -2.6781 -0.7644 0.4660 0.4457
0.0036 0.0926 14.2190 -0.4843 -0.6299 -0.6072
0.0083 -6.8684 -6.5353 -0.0779 0.9805 -0.1803

loop_
_restr_chirality_atom_site_label_1
_restr_chirality_atom_site_label_2
_restr_chirality_atom_site_label_3
_restr_chirality_atom_site_label_4
_restr_chirality_site_symmetry_1
_restr_chirality_site_symmetry_2
_restr_chirality_site_symmetry_3
_restr_chirality_site_symmetry_4
_restr_chirality_volume_target
_restr_chirality_weight_param
_restr_chirality_diff
C6 C4 C8 C5 1 1 1 1 0.0000 0.0020 0.0004
C7 C9 C6 C4 1 1 1 1 0.0000 0.0020 -0.0045
C9 C6 C4 C8 1 1 1 1 0.0000 0.0020 -0.0017

loop_
_restr_rigu_atom_site_label_1
_restr_rigu_atom_site_label_2
_restr_rigu_target_weight_param
_restr_rigu_u13_diff
_restr_rigu_u23_diff
_restr_rigu_u33_diff
C1 C4 0.000200 -0.000177 -0.000294 -0.000005
C2 C3 0.002000 -0.003381 0.008145 0.000174
C2 C16 0.002000 0.000384 -0.004966 0.000310
C2 C17 0.004000 0.003639 -0.013417 0.000179
C2 C21 0.004000 -0.001482 0.001879 -0.001731
C2 H3a 0.004000 -0.007998 0.002676 -0.010140
C2 H2 0.002000 -0.000174 -0.000455 -0.001445
C2 H3b 0.004000 -0.001829 0.013504 -0.005913
C3 H3a 0.002000 0.000214 0.001878 -0.000827
C3 H2 0.004000 -0.016818 -0.014990 -0.000858
C3 H3b 0.002000 0.000683 0.000075 -0.001173
C10 C11 0.002000 -0.002656 0.000116 0.000954
C10 C12 0.004000 -0.006678 0.004449 -0.000708
C10 C14 0.004000 -0.005471 0.006326 -0.000061
C10 C15 0.002000 0.000309 0.003195 -0.000343
C10 H15 0.004000 -0.003059 -0.001200 -0.003625
C10 H11 0.004000 -0.001198 0.007083 -0.010622
C11 C12 0.002000 -0.006800 0.005895 0.000140
C11 C13 0.004000 -0.012446 0.012675 0.001325
C11 C15 0.004000 0.000834 0.008342 -0.000307
C11 H11 0.002000 0.000702 0.000874 -0.000903
C11 H12 0.004000 -0.006469 0.005290 -0.001965
C12 C13 0.002000 -0.005078 0.013486 0.000939
C12 C14 0.004000 0.002322 0.019082 -0.000348
C12 H13 0.004000 -0.017457 0.009607 0.005277
C12 H11 0.004000 -0.015596 -0.016470 0.001180
C12 H12 0.002000 0.000862 0.000433 -0.001428
C13 C14 0.002000 0.003026 0.007001 -0.000952
C13 C15 0.004000 0.000268 0.001977 0.001451
C13 H13 0.002000 0.000781 0.000264 -0.000769
C13 H14 0.004000 0.004398 0.020431 0.002066
C13 H12 0.004000 0.003051 -0.016845 0.001569
C14 C15 0.002000 -0.000328 0.000879 0.000695
C14 H15 0.004000 0.008912 0.003216 0.000531
C14 H13 0.004000 0.006567 -0.000802 -0.002868
C14 H14 0.002000 -0.000186 0.000531 -0.000105
C15 H15 0.002000 0.000581 0.000461 0.000379
C15 H14 0.004000 0.003653 -0.000855 -0.007133
C16 C17 0.002000 0.001037 -0.004890 -0.000504
C16 C18 0.004000 0.003062 -0.006139 -0.001181
C16 C20 0.004000 0.001285 0.000317 -0.001287
C16 C21 0.002000 -0.000053 0.001073 -0.000056
C16 H21 0.004000 -0.000670 0.007890 -0.004667
C16 H17 0.004000 0.000229 -0.005383 -0.002220
C17 C18 0.002000 0.003044 -0.006035 0.001705
C17 C19 0.004000 0.004060 -0.010033 0.000589
C17 C21 0.004000 -0.000577 -0.000507 -0.000343
C17 H17 0.002000 -0.000035 0.001232 -0.000691
C17 H18 0.004000 0.002920 -0.011079 -0.002013
C18 C19 0.002000 0.000843 -0.006754 0.000055
C18 C20 0.004000 -0.001349 -0.008316 0.002321
C18 H17 0.004000 0.004527 0.012766 -0.001205
C18 H18 0.002000 0.001362 -0.000185 -0.000378
C18 H19 0.004000 0.010460 -0.010168 -0.000313
C19 C20 0.002000 -0.001316 -0.005682 0.000819
C19 C21 0.004000 0.000935 -0.001496 0.000144
C19 H20 0.004000 -0.000813 -0.011203 0.002728
C19 H18 0.004000 0.001824 0.013297 -0.001781
C19 H19 0.002000 0.000352 -0.000392 -0.001027
C20 C21 0.002000 0.000724 -0.001437 0.001260
C20 H21 0.004000 -0.001457 -0.007956 -0.003290
C20 H20 0.002000 -0.000242 0.000077 -0.000612
C20 H19 0.004000 -0.009200 0.005310 -0.003056
C21 H21 0.002000 0.000456 0.000026 -0.001090
C21 H20 0.004000 -0.000960 0.005026 -0.004832
H3a H3b 0.004000 -0.011472 -0.010958 -0.003594
C5 H5 0.002000 -0.000825 -0.000208 -0.001007
C5 C6 0.002000 0.000989 -0.003404 -0.002167
C5 H6 0.004000 0.001816 -0.005738 -0.003672
C5 C7 0.004000 -0.001654 -0.009599 -0.000791
H5 C6 0.004000 0.011842 -0.001931 0.001081
C6 H6 0.002000 -0.000171 -0.000129 -0.000035
C6 C7 0.002000 -0.000436 -0.008712 0.000755
C6 H7 0.004000 0.004329 -0.009647 -0.000239
H6 C7 0.004000 0.007532 -0.004437 0.000336
C7 H7 0.002000 0.000205 0.000358 -0.000008
C7 H7 0.002000 0.000205 0.000358 -0.000008
C7 C8 0.002000 -0.007281 -0.002870 -0.000911
C7 H8 0.004000 -0.000796 -0.011025 -0.002021
C7 C9 0.004000 -0.004511 -0.000528 0.000126
H7 C8 0.004000 -0.004723 -0.005723 0.002638
C8 H8 0.002000 -0.000190 0.000563 -0.000076
C8 C9 0.002000 -0.001027 -0.002287 -0.000531
C8 H9 0.004000 -0.007795 -0.004185 -0.001773
H8 C9 0.004000 -0.007076 -0.000243 0.003287
C9 H9 0.002000 0.000350 0.001104 -0.001179
